data_4129541
loop_
_publ_author_name
'Anamimoghadam, Ommid'
'Symes, Mark D.'
'Long, De-Liang'
'Sproules, Stephen'
'Cronin, Leroy'
'Bucher, G\"otz'

_publ_section_title
;
 Electronically Stabilized Nonplanar Phenalenyl Radical and Its Planar
 Isomer.
;
_journal_issue 47
_journal_name_full 'Journal of the American Chemical Society'
_journal_page_first 14944
_journal_page_last 14951
_journal_paper_doi 10.1021/jacs.5b07959
_journal_volume 137
_journal_year 2015
_chemical_formula_sum 'C23 H13 B F4 O'
_chemical_formula_weight 392.14
_space_group_IT_number 2
_space_group_name_Hall '-P 1'
_space_group_name_H-M_alt 'P -1'
_symmetry_cell_setting triclinic
_symmetry_space_group_name_H-M 'P -1'
_atom_sites_solution_hydrogens geom
_atom_sites_solution_primary direct
_atom_sites_solution_secondary difmap
_audit_creation_method SHELXL-97
_cell_angle_alpha 86.021(6)
_cell_angle_beta 77.850(6)
_cell_angle_gamma 86.143(6)
_cell_formula_units_Z 2
_cell_length_a 7.1692(8)
_cell_length_b 8.6347(11)
_cell_length_c 13.9776(15)
_cell_measurement_reflns_used 4054
_cell_measurement_temperature 150(2)
_cell_measurement_theta_max 26.2
_cell_measurement_theta_min 2.37
_cell_volume 842.62(17)
_computing_cell_refinement Apex2
_computing_data_collection Apex2
_computing_data_reduction Apex2
_computing_structure_refinement 'SHELXL-97 (Sheldrick, 2008)'
_computing_structure_solution 'SHELXS-97 (Sheldrick, 2008)'
_diffrn_ambient_temperature 150(2)
_diffrn_measured_fraction_theta_full 0.993
_diffrn_measured_fraction_theta_max 0.993
_diffrn_measurement_device_type 'Bruker Apex II'
_diffrn_measurement_method '\w & \p scans'
_diffrn_radiation_monochromator graphite
_diffrn_radiation_source 'fine-focus sealed tube'
_diffrn_radiation_type MoK\a
_diffrn_radiation_wavelength 0.71073
_diffrn_reflns_av_R_equivalents 0.0265
_diffrn_reflns_av_sigmaI/netI 0.0272
_diffrn_reflns_limit_h_max 8
_diffrn_reflns_limit_h_min -8
_diffrn_reflns_limit_k_max 10
_diffrn_reflns_limit_k_min -10
_diffrn_reflns_limit_l_max 16
_diffrn_reflns_limit_l_min -17
_diffrn_reflns_number 12126
_diffrn_reflns_theta_full 26.00
_diffrn_reflns_theta_max 26.00
_diffrn_reflns_theta_min 2.37
_diffrn_standards_decay_% none
_exptl_absorpt_coefficient_mu 0.123
_exptl_absorpt_correction_T_max 0.980
_exptl_absorpt_correction_T_min 0.843
_exptl_absorpt_correction_type empirical
_exptl_absorpt_process_details SADABS
_exptl_crystal_colour orange
_exptl_crystal_density_diffrn 1.546
_exptl_crystal_density_meas ?
_exptl_crystal_density_method 'not measured'
_exptl_crystal_description block
_exptl_crystal_F_000 400
_exptl_crystal_size_max 0.3
_exptl_crystal_size_mid 0.2
_exptl_crystal_size_min 0.1
_refine_diff_density_max 0.70
_refine_diff_density_min -0.30
_refine_diff_density_rms 0.06
_refine_ls_extinction_coef none
_refine_ls_extinction_method none
_refine_ls_goodness_of_fit_ref 1.048
_refine_ls_hydrogen_treatment constr
_refine_ls_matrix_type full
_refine_ls_number_parameters 296
_refine_ls_number_reflns 3291
_refine_ls_number_restraints 31
_refine_ls_restrained_S_all 1.195
_refine_ls_R_factor_all 0.0850
_refine_ls_R_factor_gt 0.0668
_refine_ls_shift/su_max 0.001
_refine_ls_shift/su_mean 0.000
_refine_ls_structure_factor_coef Fsqd
_refine_ls_weighting_details 'calc w=1/[\s^2^(Fo^2^)+(0.0701P)^2^+1.1574P] where P=(Fo^2^+2Fc^2^)/3'
_refine_ls_weighting_scheme calc
_refine_ls_wR_factor_gt 0.1666
_refine_ls_wR_factor_ref 0.1816
_reflns_number_gt 2495
_reflns_number_total 3291
_reflns_threshold_expression >2\s(I)
_cod_data_source_file ja5b07959_si_001.cif
_cod_data_source_block oa117122
_cod_depositor_comments
;
The following automatic conversions were performed:

data item '_exptl_crystal_density_meas' value 'none' was changed to
'?' -- the value is perceived as not measured.

Automatic conversion script
Id: cif_fix_values 6909 2019-04-08 15:41:33Z antanas 
;
_cod_original_sg_symbol_H-M P-1
_cod_database_code 4129541

loop_
_symmetry_equiv_pos_as_xyz
'x, y, z'
'-x, -y, -z'

loop_
_atom_site_label
_atom_site_type_symbol
_atom_site_fract_x
_atom_site_fract_y
_atom_site_fract_z
_atom_site_U_iso_or_equiv
_atom_site_adp_type
_atom_site_occupancy
_atom_site_symmetry_multiplicity
_atom_site_calc_flag
_atom_site_refinement_flags
_atom_site_disorder_assembly
_atom_site_disorder_group
C1 C -0.0449(4) 0.2452(4) 0.2980(2) 0.0295(7) Uani 1 1 d . . .
C2 C -0.1103(5) 0.1529(4) 0.3834(2) 0.0398(8) Uani 1 1 d . . .
H2 H -0.1059 0.0428 0.3822 0.048 Uiso 1 1 calc R . .
C3 C -0.1801(5) 0.2248(4) 0.4680(2) 0.0407(8) Uani 1 1 d . . .
H3 H -0.2164 0.1635 0.5273 0.049 Uiso 1 1 calc R . .
C4 C -0.1999(4) 0.3888(4) 0.4699(2) 0.0340(7) Uani 1 1 d . . .
C5 C -0.2929(5) 0.4614(5) 0.5564(2) 0.0445(9) Uani 1 1 d . . .
H5 H -0.3306 0.3997 0.6154 0.053 Uiso 1 1 calc R . .
C6 C -0.3290(5) 0.6188(5) 0.5561(2) 0.0452(9) Uani 1 1 d . . .
H6 H -0.3876 0.6661 0.6152 0.054 Uiso 1 1 calc R . .
C7 C -0.2802(5) 0.7097(5) 0.4698(3) 0.0434(9) Uani 1 1 d . . .
H7 H -0.3121 0.8183 0.4693 0.052 Uiso 1 1 calc R . .
C8 C -0.1854(4) 0.6437(4) 0.3842(2) 0.0338(7) Uani 1 1 d . . .
H8 H -0.1522 0.7075 0.3256 0.041 Uiso 1 1 calc R . .
C9 C -0.1377(4) 0.4825(4) 0.3831(2) 0.0288(7) Uani 1 1 d . . .
C10 C -0.0392(4) 0.4066(3) 0.2956(2) 0.0249(6) Uani 1 1 d . . .
C11 C 0.0652(4) 0.4824(3) 0.2084(2) 0.0269(6) Uani 1 1 d . . .
C12 C 0.1344(4) 0.6340(4) 0.1981(2) 0.0338(7) Uani 1 1 d . . .
H12 H 0.1147 0.6945 0.2540 0.041 Uiso 1 1 calc R . .
C13 C 0.2288(5) 0.6950(4) 0.1097(2) 0.0383(8) Uani 1 1 d . . .
H13 H 0.2726 0.7970 0.1065 0.046 Uiso 1 1 calc R . .
C14 C 0.2640(4) 0.6146(4) 0.0235(2) 0.0358(8) Uani 1 1 d . . .
C15 C 0.3530(4) 0.6797(5) -0.0689(3) 0.0466(9) Uani 1 1 d . . .
H15 H 0.3870 0.7850 -0.0757 0.056 Uiso 1 1 calc R . .
C16 C 0.3906(5) 0.5887(6) -0.1501(2) 0.0547(12) Uani 1 1 d . . .
H16 H 0.4486 0.6335 -0.2123 0.066 Uiso 1 1 calc R . .
C17 C 0.3452(5) 0.4348(6) -0.1419(2) 0.0495(10) Uani 1 1 d . . .
H17 H 0.3738 0.3752 -0.1983 0.059 Uiso 1 1 calc R . .
C18 C 0.2577(4) 0.3654(5) -0.0517(2) 0.0420(9) Uani 1 1 d . . .
C19 C 0.2138(5) 0.2072(5) -0.0401(2) 0.0447(9) Uani 1 1 d . . .
H19 H 0.2402 0.1456 -0.0956 0.054 Uiso 1 1 calc R . .
C20 C 0.1348(5) 0.1421(4) 0.0487(2) 0.0423(8) Uani 1 1 d . . .
H20 H 0.1098 0.0348 0.0561 0.051 Uiso 1 1 calc R . .
C21 C 0.0898(4) 0.2354(4) 0.1304(2) 0.0316(7) Uani 1 1 d . . .
C22 C 0.1223(4) 0.3937(4) 0.1240(2) 0.0282(7) Uani 1 1 d . . .
C23 C 0.2133(4) 0.4592(4) 0.0314(2) 0.0322(7) Uani 1 1 d . . .
O1 O 0.0167(3) 0.1639(2) 0.21635(15) 0.0331(5) Uani 1 1 d . . .
B1 B 0.4607(5) -0.0153(4) 0.2594(3) 0.0399(9) Uani 1 1 d D A 1
F1 F 0.4332(4) 0.0010(3) 0.1593(2) 0.0556(10) Uani 0.786(6) 1 d PD A 1
F2 F 0.3426(15) -0.1306(10) 0.2981(6) 0.109(4) Uani 0.629(5) 1 d PD A 1
F3 F 0.3955(9) 0.1241(7) 0.2934(6) 0.0872(19) Uani 0.629(5) 1 d PD A 1
F4 F 0.6537(6) -0.0454(8) 0.2538(4) 0.0557(14) Uani 0.629(5) 1 d PD A 1
F1' F 0.462(2) 0.0084(16) 0.3687(7) 0.074(5) Uani 0.214(6) 1 d PD A 2
F2' F 0.371(4) -0.138(3) 0.252(2) 0.109(10) Uiso 0.171(5) 1 d PD A 2
F3' F 0.401(3) 0.1247(17) 0.2320(14) 0.070(5) Uiso 0.171(5) 1 d PD A 2
F4' F 0.601(3) -0.120(3) 0.272(2) 0.106(10) Uiso 0.171(5) 1 d PD A 2
F2" F 0.426(3) -0.165(2) 0.289(2) 0.075(7) Uiso 0.20 1 d PD B 3
F3" F 0.357(3) 0.066(3) 0.3315(17) 0.097(8) Uiso 0.20 1 d PD C 3
F4" F 0.654(2) 0.0065(18) 0.2295(11) 0.048(5) Uiso 0.20 1 d PD D 3

loop_
_atom_site_aniso_label
_atom_site_aniso_U_11
_atom_site_aniso_U_22
_atom_site_aniso_U_33
_atom_site_aniso_U_23
_atom_site_aniso_U_13
_atom_site_aniso_U_12
C1 0.0265(15) 0.0339(16) 0.0293(15) -0.0024(12) -0.0073(12) -0.0050(12)
C2 0.0409(19) 0.0380(18) 0.0402(19) 0.0076(14) -0.0078(15) -0.0129(14)
C3 0.0333(18) 0.059(2) 0.0286(16) 0.0118(15) -0.0047(13) -0.0131(15)
C4 0.0226(15) 0.055(2) 0.0261(15) -0.0016(14) -0.0070(12) -0.0069(13)
C5 0.0266(17) 0.085(3) 0.0216(15) -0.0039(16) -0.0032(12) -0.0090(17)
C6 0.0279(17) 0.074(3) 0.0348(18) -0.0255(17) -0.0028(14) -0.0018(16)
C7 0.0276(17) 0.059(2) 0.044(2) -0.0249(17) -0.0004(14) -0.0053(15)
C8 0.0243(15) 0.0434(18) 0.0340(16) -0.0123(14) -0.0027(12) -0.0051(13)
C9 0.0187(14) 0.0451(18) 0.0246(14) -0.0073(13) -0.0065(11) -0.0043(12)
C10 0.0200(13) 0.0320(16) 0.0235(14) -0.0029(11) -0.0057(11) -0.0014(11)
C11 0.0234(14) 0.0326(16) 0.0271(14) -0.0007(12) -0.0099(11) -0.0043(11)
C12 0.0326(17) 0.0360(17) 0.0345(16) -0.0033(13) -0.0097(13) -0.0031(13)
C13 0.0298(17) 0.0391(18) 0.0468(19) 0.0054(15) -0.0116(14) -0.0043(13)
C14 0.0191(14) 0.058(2) 0.0278(15) 0.0068(14) -0.0049(12) 0.0037(13)
C15 0.0223(16) 0.073(3) 0.0398(19) 0.0214(18) -0.0046(14) -0.0009(16)
C16 0.0224(17) 0.112(4) 0.0238(17) 0.0116(19) -0.0008(13) 0.0076(19)
C17 0.0247(17) 0.095(3) 0.0263(17) -0.0017(18) -0.0042(13) 0.0102(18)
C18 0.0207(15) 0.081(3) 0.0229(15) -0.0067(16) -0.0059(12) 0.0123(16)
C19 0.0381(19) 0.063(2) 0.0340(18) -0.0184(16) -0.0122(14) 0.0201(17)
C20 0.044(2) 0.047(2) 0.0387(18) -0.0156(15) -0.0164(15) 0.0156(16)
C21 0.0268(15) 0.0402(18) 0.0289(15) -0.0054(13) -0.0095(12) 0.0052(13)
C22 0.0192(14) 0.0421(18) 0.0239(14) -0.0024(12) -0.0073(11) 0.0029(12)
C23 0.0182(14) 0.0516(19) 0.0256(15) 0.0015(13) -0.0052(11) 0.0047(13)
O1 0.0384(12) 0.0307(12) 0.0312(11) -0.0058(9) -0.0081(9) -0.0014(9)
B1 0.037(2) 0.0302(19) 0.046(2) -0.0048(16) 0.0059(17) -0.0010(15)
F1 0.0580(19) 0.0566(19) 0.0566(18) 0.0122(13) -0.0258(14) -0.0064(13)
F2 0.179(10) 0.116(5) 0.042(3) 0.006(3) -0.014(5) -0.113(7)
F3 0.089(4) 0.057(3) 0.114(5) -0.057(4) -0.006(4) 0.004(3)
F4 0.052(3) 0.072(4) 0.049(3) -0.010(3) -0.027(2) 0.013(3)
F1' 0.102(11) 0.077(9) 0.044(6) -0.008(6) -0.009(6) -0.036(8)

loop_
_atom_type_symbol
_atom_type_description
_atom_type_scat_dispersion_real
_atom_type_scat_dispersion_imag
_atom_type_scat_source
C C 0.0033 0.0016 'International Tables Vol C Tables 4.2.6.8 and 6.1.1.4'
H H 0.0000 0.0000 'International Tables Vol C Tables 4.2.6.8 and 6.1.1.4'
O O 0.0106 0.0060 'International Tables Vol C Tables 4.2.6.8 and 6.1.1.4'
B B 0.0013 0.0007 'International Tables Vol C Tables 4.2.6.8 and 6.1.1.4'
F F 0.0171 0.0103 'International Tables Vol C Tables 4.2.6.8 and 6.1.1.4'

loop_
_geom_angle_atom_site_label_1
_geom_angle_atom_site_label_2
_geom_angle_atom_site_label_3
_geom_angle
O1 C1 C10 122.0(3)
O1 C1 C2 114.3(3)
C10 C1 C2 123.7(3)
C3 C2 C1 118.3(3)
C2 C3 C4 121.6(3)
C3 C4 C5 120.7(3)
C3 C4 C9 120.1(3)
C5 C4 C9 119.0(3)
C6 C5 C4 121.0(3)
C5 C6 C7 120.1(3)
C8 C7 C6 120.7(3)
C7 C8 C9 120.6(3)
C8 C9 C4 118.4(3)
C8 C9 C10 123.1(3)
C4 C9 C10 118.4(3)
C1 C10 C11 117.5(3)
C1 C10 C9 116.7(3)
C11 C10 C9 125.8(3)
C12 C11 C22 115.1(3)
C12 C11 C10 127.1(3)
C22 C11 C10 117.6(3)
C13 C12 C11 121.5(3)
C12 C13 C14 123.3(3)
C13 C14 C23 117.4(3)
C13 C14 C15 123.5(3)
C23 C14 C15 119.1(3)
C16 C15 C14 119.6(4)
C17 C16 C15 121.4(3)
C16 C17 C18 120.9(4)
C17 C18 C19 122.4(3)
C17 C18 C23 118.1(4)
C19 C18 C23 119.5(3)
C20 C19 C18 121.1(3)
C19 C20 C21 119.3(3)
O1 C21 C22 120.5(3)
O1 C21 C20 116.5(3)
C22 C21 C20 122.9(3)
C21 C22 C23 117.3(3)
C21 C22 C11 120.0(3)
C23 C22 C11 122.7(3)
C14 C23 C22 119.2(3)
C14 C23 C18 120.9(3)
C22 C23 C18 119.8(3)
C21 O1 C1 121.1(2)
F3 B1 F2 112.8(6)
F3 B1 F4 113.8(5)
F2 B1 F4 117.5(7)
F3 B1 F1 102.4(5)
F2 B1 F1 101.6(5)
F4 B1 F1 106.4(3)

loop_
_geom_bond_atom_site_label_1
_geom_bond_atom_site_label_2
_geom_bond_distance
C1 O1 1.359(4)
C1 C10 1.395(4)
C1 C2 1.401(4)
C2 C3 1.358(5)
C3 C4 1.415(5)
C4 C5 1.418(5)
C4 C9 1.418(4)
C5 C6 1.366(5)
C6 C7 1.386(5)
C7 C8 1.385(4)
C8 C9 1.411(4)
C9 C10 1.452(4)
C10 C11 1.430(4)
C11 C12 1.419(4)
C11 C22 1.424(4)
C12 C13 1.367(5)
C13 C14 1.401(5)
C14 C23 1.404(5)
C14 C15 1.411(4)
C15 C16 1.394(6)
C16 C17 1.381(6)
C17 C18 1.398(5)
C18 C19 1.413(6)
C18 C23 1.431(5)
C19 C20 1.351(5)
C20 C21 1.412(4)
C21 O1 1.332(4)
C21 C22 1.396(4)
C22 C23 1.419(4)
B1 F3 1.342(5)
B1 F2 1.359(6)
B1 F4 1.378(6)
B1 F1 1.450(5)
F2' F4' 1.75(4)
